data_4326198
loop_
_publ_author_name
'Gyula Tircso'
'Benjamin C. Webber'
'Benjamin E. Kucera'
'Victor G. Young'
'Mark Woods'

_publ_section_title
;
 Analysis of the Conformational Behavior and Stability of the SAP and TSAP
 Isomers of Lanthanide(III) NB-DOTA-Type Chelates
;
_journal_name_full 'Inorganic Chemistry'
_journal_page_first 7966
_journal_page_last 7979
_journal_paper_doi 10.1021/ic2012843
_journal_volume 50
_journal_year 2011
_chemical_absolute_configuration ad
_chemical_formula_moiety 'C20 H38 N4 O8, 3(H2 O), 2(Cl)'
_chemical_formula_sum 'C20 H44 Cl2 N4 O11'
_chemical_formula_weight 587.49
_chemical_name_common 08081
_chemical_name_systematic
; 
 ? 
;
_space_group_IT_number 19
_symmetry_cell_setting orthorhombic
_symmetry_space_group_name_Hall 'P 2ac 2ab'
_symmetry_space_group_name_H-M 'P 21 21 21'
_atom_sites_solution_hydrogens geom
_atom_sites_solution_primary direct
_atom_sites_solution_secondary difmap
_audit_creation_method SHELXL-97
_cell_angle_alpha 90.00
_cell_angle_beta 90.00
_cell_angle_gamma 90.00
_cell_formula_units_Z 4
_cell_length_a 9.5934(7)
_cell_length_b 15.8093(12)
_cell_length_c 18.7282(14)
_cell_measurement_reflns_used 2488
_cell_measurement_temperature 173(2)
_cell_measurement_theta_max 22.26
_cell_measurement_theta_min 2.48
_cell_volume 2840.4(4)
_computing_cell_refinement 'SAINT, Bruker'
_computing_data_collection 'SMART, Bruker'
_computing_data_reduction 'SAINT, Bruker'
_computing_molecular_graphics 'SHELXTL, Bruker'
_computing_publication_material 'Bruker SHELXTL'
_computing_structure_refinement 'SHELXL-97 (Sheldrick, 1997)'
_computing_structure_solution 'SHELXS-97 (Sheldrick, 1990)'
_diffrn_ambient_temperature 173(2)
_diffrn_measured_fraction_theta_full 0.999
_diffrn_measured_fraction_theta_max 0.999
_diffrn_measurement_device_type 'Bruker SMART Platform CCD'
_diffrn_measurement_method 'area detector, omega scans per phi'
_diffrn_radiation_monochromator graphite
_diffrn_radiation_source 'normal-focus sealed tube'
_diffrn_radiation_type MoK\a
_diffrn_radiation_wavelength 0.71073
_diffrn_reflns_av_R_equivalents 0.0545
_diffrn_reflns_av_sigmaI/netI 0.0423
_diffrn_reflns_limit_h_max 11
_diffrn_reflns_limit_h_min -11
_diffrn_reflns_limit_k_max 18
_diffrn_reflns_limit_k_min -18
_diffrn_reflns_limit_l_max 22
_diffrn_reflns_limit_l_min -22
_diffrn_reflns_number 24064
_diffrn_reflns_theta_full 25.05
_diffrn_reflns_theta_max 25.05
_diffrn_reflns_theta_min 1.69
_exptl_absorpt_coefficient_mu 0.289
_exptl_absorpt_correction_T_max 0.9717
_exptl_absorpt_correction_T_min 0.9445
_exptl_absorpt_correction_type multi-scan
_exptl_absorpt_process_details 'SADABS, R. Blessing, 1995'
_exptl_crystal_colour colorless
_exptl_crystal_density_diffrn 1.374
_exptl_crystal_description block
_exptl_crystal_F_000 1256
_exptl_crystal_size_max 0.20
_exptl_crystal_size_mid 0.10
_exptl_crystal_size_min 0.10
_refine_diff_density_max 0.872
_refine_diff_density_min -0.476
_refine_diff_density_rms 0.054
_refine_ls_abs_structure_details 'Flack H D (1983), 2173 Friedel Pairs, Acta Cryst. A39, 876-881'
_refine_ls_abs_structure_Flack -0.13(8)
_refine_ls_extinction_method none
_refine_ls_goodness_of_fit_ref 1.011
_refine_ls_hydrogen_treatment constr
_refine_ls_matrix_type full
_refine_ls_number_parameters 342
_refine_ls_number_reflns 5022
_refine_ls_number_restraints 0
_refine_ls_restrained_S_all 1.011
_refine_ls_R_factor_all 0.0607
_refine_ls_R_factor_gt 0.0441
_refine_ls_shift/su_max 0.000
_refine_ls_shift/su_mean 0.000
_refine_ls_structure_factor_coef Fsqd
_refine_ls_weighting_details 'calc w=1/[\s^2^(Fo^2^)+(0.0377P)^2^+3.2417P] where P=(Fo^2^+2Fc^2^)/3'
_refine_ls_weighting_scheme calc
_refine_ls_wR_factor_gt 0.0976
_refine_ls_wR_factor_ref 0.1085
_reflns_number_gt 4221
_reflns_number_total 5022
_reflns_threshold_expression >2sigma(I)
_cod_data_source_file ic2012843_si_001.cif
_cod_data_source_block 08081
_cod_database_code 4326198

loop_
_symmetry_equiv_pos_as_xyz
'x, y, z'
'-x+1/2, -y, z+1/2'
'-x, y+1/2, -z+1/2'
'x+1/2, -y+1/2, -z'

loop_
_atom_site_label
_atom_site_type_symbol
_atom_site_fract_x
_atom_site_fract_y
_atom_site_fract_z
_atom_site_U_iso_or_equiv
_atom_site_adp_type
_atom_site_occupancy
_atom_site_symmetry_multiplicity
_atom_site_calc_flag
_atom_site_refinement_flags
_atom_site_disorder_assembly
_atom_site_disorder_group
Cl1 Cl 0.52870(9) 0.77393(6) 0.12101(5) 0.0372(2) Uani 1 1 d . . .
Cl2 Cl 0.41014(12) 0.79884(10) 0.41030(8) 0.0488(4) Uani 0.772(2) 1 d P A 1
Cl2' Cl 0.4249(4) 0.7402(3) 0.3695(3) 0.0488(4) Uani 0.228(2) 1 d P A 2
O1 O 0.6140(3) 0.80349(17) 0.65489(14) 0.0408(6) Uani 1 1 d . . .
O2 O 0.5940(2) 0.69712(15) 0.57757(13) 0.0357(6) Uani 1 1 d . . .
H2O H 0.6811 0.7015 0.5758 0.043 Uiso 1 1 calc R . .
O3 O 0.6043(3) 0.45392(16) 0.56443(14) 0.0383(6) Uani 1 1 d . . .
O4 O 0.7336(3) 0.51545(19) 0.48073(16) 0.0508(8) Uani 1 1 d . . .
H4O H 0.7980 0.5121 0.5110 0.061 Uiso 1 1 calc R . .
O5 O 0.6127(2) 0.31629(15) 0.67907(12) 0.0304(6) Uani 1 1 d . . .
O6 O 0.6701(2) 0.24066(16) 0.58267(14) 0.0404(7) Uani 1 1 d . . .
H6O H 0.7477 0.2370 0.6032 0.049 Uiso 1 1 calc R . .
O7 O 0.5804(3) 0.60805(17) 0.70918(17) 0.0517(8) Uani 1 1 d . . .
O8 O 0.7108(2) 0.51708(15) 0.76896(13) 0.0320(6) Uani 1 1 d . . .
H8O H 0.7747 0.5506 0.7573 0.038 Uiso 1 1 calc R . .
O9 O 0.4416(3) 0.9932(3) 0.4286(2) 0.0836(12) Uani 1 1 d . . .
H9OA H 0.4233 0.9413 0.4255 0.100 Uiso 1 1 d R . .
H9OB H 0.4244 1.0232 0.3926 0.100 Uiso 1 1 d R . .
O10 O 0.9098(3) 0.40581(17) 0.68634(17) 0.0545(8) Uani 1 1 d . . .
H10D H 0.8250 0.4062 0.6974 0.065 Uiso 1 1 d R . .
H10E H 0.9328 0.3576 0.6716 0.065 Uiso 1 1 d R . .
O11 O 0.4114(3) 0.87657(16) 0.25280(14) 0.0410(6) Uani 1 1 d . . .
H11A H 0.4076 0.8421 0.2869 0.049 Uiso 1 1 d R . .
H11B H 0.4423 0.8478 0.2186 0.049 Uiso 1 1 d R . .
N1 N 0.3335(3) 0.65543(15) 0.61927(14) 0.0185(5) Uani 1 1 d . . .
H1C H 0.4036 0.6148 0.6193 0.022 Uiso 1 1 calc R . .
N2 N 0.3634(3) 0.51935(16) 0.51292(14) 0.0214(6) Uani 1 1 d . . .
N3 N 0.3611(2) 0.36603(15) 0.61222(14) 0.0193(6) Uani 1 1 d . . .
H3C H 0.4226 0.4113 0.6155 0.023 Uiso 1 1 calc R . .
N4 N 0.3493(3) 0.50405(16) 0.71853(13) 0.0181(5) Uani 1 1 d . . .
C1 C 0.2850(3) 0.66584(19) 0.54315(16) 0.0224(7) Uani 1 1 d . . .
H1A H 0.3579 0.6961 0.5159 0.027 Uiso 1 1 calc R . .
H1B H 0.2001 0.7015 0.5428 0.027 Uiso 1 1 calc R . .
C2 C 0.2530(3) 0.5831(2) 0.50570(17) 0.0261(7) Uani 1 1 d . . .
H2A H 0.1653 0.5598 0.5254 0.031 Uiso 1 1 calc R . .
H2B H 0.2377 0.5946 0.4543 0.031 Uiso 1 1 calc R . .
C3 C 0.3103(3) 0.4349(2) 0.49470(17) 0.0244(7) Uani 1 1 d . . .
H3A H 0.3873 0.4002 0.4752 0.029 Uiso 1 1 calc R . .
H3B H 0.2380 0.4402 0.4572 0.029 Uiso 1 1 calc R . .
C4 C 0.2485(3) 0.39066(19) 0.55928(16) 0.0223(7) Uani 1 1 d . . .
H4A H 0.1807 0.4287 0.5829 0.027 Uiso 1 1 calc R . .
H4B H 0.1980 0.3393 0.5436 0.027 Uiso 1 1 calc R . .
C5 C 0.3005(3) 0.3521(2) 0.68577(17) 0.0232(7) Uani 1 1 d . . .
H5A H 0.3726 0.3264 0.7168 0.028 Uiso 1 1 calc R . .
H5B H 0.2221 0.3116 0.6822 0.028 Uiso 1 1 calc R . .
C6 C 0.2486(3) 0.43365(19) 0.72039(17) 0.0221(7) Uani 1 1 d . . .
H6A H 0.1622 0.4517 0.6958 0.027 Uiso 1 1 calc R . .
H6B H 0.2244 0.4217 0.7708 0.027 Uiso 1 1 calc R . .
C7 C 0.2764(3) 0.58418(19) 0.73515(16) 0.0216(7) Uani 1 1 d . . .
H7A H 0.3421 0.6240 0.7581 0.026 Uiso 1 1 calc R . .
H7B H 0.1993 0.5730 0.7690 0.026 Uiso 1 1 calc R . .
C8 C 0.2183(3) 0.62372(19) 0.66738(17) 0.0231(7) Uani 1 1 d . . .
H8A H 0.1620 0.5812 0.6414 0.028 Uiso 1 1 calc R . .
H8B H 0.1563 0.6714 0.6802 0.028 Uiso 1 1 calc R . .
C9 C 0.3956(3) 0.73629(19) 0.64815(17) 0.0215(7) Uani 1 1 d . . .
H9A H 0.3962 0.7308 0.7013 0.026 Uiso 1 1 calc R . .
C10 C 0.3087(4) 0.81399(19) 0.6308(2) 0.0303(8) Uani 1 1 d . . .
H10A H 0.3369 0.8609 0.6619 0.045 Uiso 1 1 calc R . .
H10B H 0.2099 0.8013 0.6387 0.045 Uiso 1 1 calc R . .
H10C H 0.3233 0.8299 0.5808 0.045 Uiso 1 1 calc R . .
C11 C 0.5461(3) 0.7474(2) 0.62525(19) 0.0290(8) Uani 1 1 d . . .
C12 C 0.4925(3) 0.5412(2) 0.47482(17) 0.0265(8) Uani 1 1 d . . .
H12A H 0.5066 0.6033 0.4822 0.032 Uiso 1 1 calc R . .
C13 C 0.4920(5) 0.5274(3) 0.39401(18) 0.0441(10) Uani 1 1 d . . .
H13A H 0.4142 0.5587 0.3727 0.066 Uiso 1 1 calc R . .
H13B H 0.4814 0.4669 0.3838 0.066 Uiso 1 1 calc R . .
H13C H 0.5800 0.5477 0.3738 0.066 Uiso 1 1 calc R . .
C14 C 0.6144(4) 0.4977(2) 0.51138(19) 0.0315(8) Uani 1 1 d . . .
C15 C 0.4430(3) 0.29087(19) 0.58510(17) 0.0226(7) Uani 1 1 d . . .
H15A H 0.4601 0.2997 0.5330 0.027 Uiso 1 1 calc R . .
C16 C 0.3656(4) 0.2073(2) 0.5936(2) 0.0333(8) Uani 1 1 d . . .
H16A H 0.2708 0.2131 0.5747 0.050 Uiso 1 1 calc R . .
H16B H 0.3613 0.1922 0.6443 0.050 Uiso 1 1 calc R . .
H16C H 0.4149 0.1629 0.5673 0.050 Uiso 1 1 calc R . .
C17 C 0.5847(3) 0.28595(19) 0.62206(18) 0.0234(7) Uani 1 1 d . . .
C18 C 0.4705(3) 0.48909(19) 0.76519(15) 0.0204(7) Uani 1 1 d . . .
H18A H 0.5000 0.4290 0.7580 0.025 Uiso 1 1 calc R . .
C19 C 0.4433(3) 0.5012(2) 0.84592(16) 0.0260(7) Uani 1 1 d . . .
H19A H 0.3635 0.4666 0.8604 0.039 Uiso 1 1 calc R . .
H19B H 0.4234 0.5609 0.8556 0.039 Uiso 1 1 calc R . .
H19C H 0.5260 0.4838 0.8729 0.039 Uiso 1 1 calc R . .
C20 C 0.5914(3) 0.5444(2) 0.74333(17) 0.0229(7) Uani 1 1 d . . .

loop_
_atom_site_aniso_label
_atom_site_aniso_U_11
_atom_site_aniso_U_22
_atom_site_aniso_U_33
_atom_site_aniso_U_23
_atom_site_aniso_U_13
_atom_site_aniso_U_12
Cl1 0.0256(4) 0.0383(5) 0.0476(5) 0.0077(4) 0.0059(4) 0.0045(4)
Cl2 0.0233(6) 0.0683(9) 0.0548(8) 0.0343(7) -0.0007(6) -0.0054(6)
Cl2' 0.0233(6) 0.0683(9) 0.0548(8) 0.0343(7) -0.0007(6) -0.0054(6)
O1 0.0371(15) 0.0458(16) 0.0395(15) -0.0036(12) -0.0018(12) -0.0182(13)
O2 0.0183(11) 0.0409(14) 0.0479(16) -0.0050(12) 0.0040(11) 0.0006(11)
O3 0.0252(13) 0.0449(15) 0.0447(16) 0.0173(13) -0.0017(12) -0.0038(11)
O4 0.0274(15) 0.071(2) 0.0544(18) 0.0174(15) 0.0119(13) -0.0007(14)
O5 0.0229(12) 0.0452(15) 0.0232(13) -0.0062(11) -0.0029(10) 0.0023(11)
O6 0.0238(13) 0.0555(17) 0.0420(15) -0.0205(13) -0.0078(11) 0.0145(12)
O7 0.0205(13) 0.0534(17) 0.081(2) 0.0429(17) -0.0045(14) -0.0031(12)
O8 0.0206(13) 0.0340(13) 0.0414(15) 0.0116(11) -0.0073(11) -0.0023(10)
O9 0.0316(18) 0.109(3) 0.110(3) 0.040(3) 0.0007(18) 0.0123(18)
O10 0.0315(15) 0.0461(16) 0.086(2) -0.0170(16) -0.0032(15) 0.0037(13)
O11 0.0357(14) 0.0467(15) 0.0405(15) 0.0110(12) 0.0059(12) 0.0128(13)
N1 0.0170(13) 0.0178(12) 0.0206(13) 0.0025(11) -0.0009(11) 0.0022(10)
N2 0.0222(14) 0.0222(14) 0.0197(14) 0.0018(11) 0.0002(11) -0.0021(11)
N3 0.0163(13) 0.0218(13) 0.0196(14) 0.0019(11) -0.0017(11) -0.0016(10)
N4 0.0158(13) 0.0201(13) 0.0184(13) 0.0016(11) 0.0002(10) 0.0033(11)
C1 0.0256(18) 0.0230(16) 0.0184(16) 0.0041(13) -0.0061(14) 0.0006(13)
C2 0.0259(18) 0.0264(17) 0.0260(18) 0.0039(14) -0.0089(15) -0.0008(15)
C3 0.0274(18) 0.0258(17) 0.0201(17) -0.0005(14) -0.0074(14) -0.0008(14)
C4 0.0174(15) 0.0239(16) 0.0255(17) 0.0009(13) -0.0036(14) -0.0007(13)
C5 0.0198(16) 0.0263(17) 0.0235(17) 0.0043(14) 0.0010(14) -0.0023(13)
C6 0.0197(16) 0.0253(16) 0.0215(16) 0.0038(13) 0.0010(14) 0.0004(14)
C7 0.0194(17) 0.0223(16) 0.0230(17) 0.0036(13) 0.0036(13) 0.0032(13)
C8 0.0157(16) 0.0221(16) 0.0315(19) 0.0070(13) 0.0033(14) -0.0019(13)
C9 0.0187(16) 0.0233(16) 0.0224(16) -0.0018(13) -0.0010(13) -0.0013(13)
C10 0.0336(19) 0.0164(15) 0.041(2) -0.0061(15) -0.0043(16) 0.0049(14)
C11 0.0269(18) 0.0292(18) 0.0309(19) 0.0138(16) -0.0037(16) 0.0019(15)
C12 0.0288(19) 0.0262(16) 0.0246(17) 0.0054(14) 0.0013(15) -0.0030(14)
C13 0.051(3) 0.058(3) 0.0225(19) 0.0005(17) 0.0045(18) -0.014(2)
C14 0.030(2) 0.0323(19) 0.0320(19) -0.0035(17) 0.0072(16) -0.0024(16)
C15 0.0202(16) 0.0251(16) 0.0225(16) -0.0026(13) -0.0005(13) 0.0015(13)
C16 0.0276(18) 0.0247(18) 0.048(2) -0.0059(16) -0.0092(16) 0.0010(15)
C17 0.0216(15) 0.0232(16) 0.0255(17) 0.0004(15) 0.0009(15) -0.0012(13)
C18 0.0220(16) 0.0205(15) 0.0188(16) 0.0011(13) 0.0018(13) 0.0021(14)
C19 0.0293(19) 0.0268(16) 0.0217(16) 0.0018(14) 0.0008(14) 0.0005(14)
C20 0.0213(17) 0.0255(16) 0.0221(17) 0.0005(14) -0.0019(14) 0.0029(14)

loop_
_atom_type_symbol
_atom_type_description
_atom_type_scat_dispersion_real
_atom_type_scat_dispersion_imag
_atom_type_scat_source
C C 0.0033 0.0016 'International Tables Vol C Tables 4.2.6.8 and 6.1.1.4'
H H 0.0000 0.0000 'International Tables Vol C Tables 4.2.6.8 and 6.1.1.4'
N N 0.0061 0.0033 'International Tables Vol C Tables 4.2.6.8 and 6.1.1.4'
O O 0.0106 0.0060 'International Tables Vol C Tables 4.2.6.8 and 6.1.1.4'
Cl Cl 0.1484 0.1585 'International Tables Vol C Tables 4.2.6.8 and 6.1.1.4'

loop_
_geom_angle_atom_site_label_1
_geom_angle_atom_site_label_2
_geom_angle_atom_site_label_3
_geom_angle
C11 O2 H2O 109.5
C14 O4 H4O 109.5
C17 O6 H6O 109.5
C20 O8 H8O 109.5
H9OA O9 H9OB 117.0
H10D O10 H10E 110.0
H11A O11 H11B 104.0
C1 N1 C9 111.6(2)
C1 N1 C8 111.9(2)
C9 N1 C8 110.8(2)
C1 N1 H1C 107.4
C9 N1 H1C 107.4
C8 N1 H1C 107.4
C2 N2 C3 110.7(2)
C2 N2 C12 113.7(2)
C3 N2 C12 113.1(3)
C5 N3 C15 113.0(2)
C5 N3 C4 111.1(2)
C15 N3 C4 110.6(2)
C5 N3 H3C 107.3
C15 N3 H3C 107.3
C4 N3 H3C 107.3
C18 N4 C6 112.5(2)
C18 N4 C7 112.7(2)
C6 N4 C7 109.3(2)
N1 C1 C2 113.9(2)
N1 C1 H1A 108.8
C2 C1 H1A 108.8
N1 C1 H1B 108.8
C2 C1 H1B 108.8
H1A C1 H1B 107.7
N2 C2 C1 113.8(3)
N2 C2 H2A 108.8
C1 C2 H2A 108.8
N2 C2 H2B 108.8
C1 C2 H2B 108.8
H2A C2 H2B 107.7
N2 C3 C4 111.7(3)
N2 C3 H3A 109.3
C4 C3 H3A 109.3
N2 C3 H3B 109.3
C4 C3 H3B 109.3
H3A C3 H3B 108.0
N3 C4 C3 111.2(2)
N3 C4 H4A 109.4
C3 C4 H4A 109.4
N3 C4 H4B 109.4
C3 C4 H4B 109.4
H4A C4 H4B 108.0
N3 C5 C6 112.9(3)
N3 C5 H5A 109.0
C6 C5 H5A 109.0
N3 C5 H5B 109.0
C6 C5 H5B 109.0
H5A C5 H5B 107.8
N4 C6 C5 114.4(3)
N4 C6 H6A 108.7
C5 C6 H6A 108.7
N4 C6 H6B 108.7
C5 C6 H6B 108.7
H6A C6 H6B 107.6
N4 C7 C8 110.5(2)
N4 C7 H7A 109.6
C8 C7 H7A 109.6
N4 C7 H7B 109.6
C8 C7 H7B 109.6
H7A C7 H7B 108.1
N1 C8 C7 111.5(2)
N1 C8 H8A 109.3
C7 C8 H8A 109.3
N1 C8 H8B 109.3
C7 C8 H8B 109.3
H8A C8 H8B 108.0
N1 C9 C11 111.9(3)
N1 C9 C10 113.1(2)
C11 C9 C10 111.6(3)
N1 C9 H9A 106.6
C11 C9 H9A 106.6
C10 C9 H9A 106.6
C9 C10 H10A 109.5
C9 C10 H10B 109.5
H10A C10 H10B 109.5
C9 C10 H10C 109.5
H10A C10 H10C 109.5
H10B C10 H10C 109.5
O1 C11 O2 124.8(3)
O1 C11 C9 117.4(3)
O2 C11 C9 117.8(3)
N2 C12 C14 108.9(3)
N2 C12 C13 116.4(3)
C14 C12 C13 112.6(3)
N2 C12 H12A 106.1
C14 C12 H12A 106.1
C13 C12 H12A 106.1
C12 C13 H13A 109.5
C12 C13 H13B 109.5
H13A C13 H13B 109.5
C12 C13 H13C 109.5
H13A C13 H13C 109.5
H13B C13 H13C 109.5
O3 C14 O4 123.3(3)
O3 C14 C12 124.4(3)
O4 C14 C12 112.2(3)
N3 C15 C16 113.1(2)
N3 C15 C17 110.5(2)
C16 C15 C17 110.0(3)
N3 C15 H15A 107.7
C16 C15 H15A 107.7
C17 C15 H15A 107.7
C15 C16 H16A 109.5
C15 C16 H16B 109.5
H16A C16 H16B 109.5
C15 C16 H16C 109.5
H16A C16 H16C 109.5
H16B C16 H16C 109.5
O5 C17 O6 125.2(3)
O5 C17 C15 125.6(3)
O6 C17 C15 109.2(3)
N4 C18 C20 110.6(2)
N4 C18 C19 115.3(3)
C20 C18 C19 108.8(3)
N4 C18 H18A 107.2
C20 C18 H18A 107.2
C19 C18 H18A 107.2
C18 C19 H19A 109.5
C18 C19 H19B 109.5
H19A C19 H19B 109.5
C18 C19 H19C 109.5
H19A C19 H19C 109.5
H19B C19 H19C 109.5
O7 C20 O8 123.3(3)
O7 C20 C18 124.4(3)
O8 C20 C18 112.3(3)

loop_
_geom_bond_atom_site_label_1
_geom_bond_atom_site_label_2
_geom_bond_distance
O1 C11 1.232(4)
O2 C11 1.281(4)
O2 H2O 0.8400
O3 C14 1.215(4)
O4 C14 1.310(4)
O4 H4O 0.8400
O5 C17 1.201(4)
O6 C17 1.315(4)
O6 H6O 0.8400
O7 C20 1.196(4)
O8 C20 1.315(4)
O8 H8O 0.8400
O9 H9OA 0.8400
O9 H9OB 0.8400
O10 H10D 0.8400
O10 H10E 0.8400
O11 H11A 0.8401
O11 H11B 0.8399
N1 C1 1.509(4)
N1 C9 1.510(4)
N1 C8 1.512(4)
N1 H1C 0.9300
N2 C2 1.468(4)
N2 C3 1.469(4)
N2 C12 1.471(4)
N3 C5 1.511(4)
N3 C15 1.513(4)
N3 C4 1.517(4)
N3 H3C 0.9300
N4 C18 1.473(4)
N4 C6 1.475(4)
N4 C7 1.481(4)
C1 C2 1.515(4)
C1 H1A 0.9900
C1 H1B 0.9900
C2 H2A 0.9900
C2 H2B 0.9900
C3 C4 1.518(4)
C3 H3A 0.9900
C3 H3B 0.9900
C4 H4A 0.9900
C4 H4B 0.9900
C5 C6 1.527(4)
C5 H5A 0.9900
C5 H5B 0.9900
C6 H6A 0.9900
C6 H6B 0.9900
C7 C8 1.520(4)
C7 H7A 0.9900
C7 H7B 0.9900
C8 H8A 0.9900
C8 H8B 0.9900
C9 C11 1.517(4)
C9 C10 1.519(4)
C9 H9A 1.0000
C10 H10A 0.9800
C10 H10B 0.9800
C10 H10C 0.9800
C12 C14 1.519(5)
C12 C13 1.529(5)
C12 H12A 1.0000
C13 H13A 0.9800
C13 H13B 0.9800
C13 H13C 0.9800
C15 C16 1.524(4)
C15 C17 1.527(4)
C15 H15A 1.0000
C16 H16A 0.9800
C16 H16B 0.9800
C16 H16C 0.9800
C18 C20 1.510(4)
C18 C19 1.546(4)
C18 H18A 1.0000
C19 H19A 0.9800
C19 H19B 0.9800
C19 H19C 0.9800

loop_
_geom_hbond_atom_site_label_D
_geom_hbond_atom_site_label_H
_geom_hbond_atom_site_label_A
_geom_hbond_distance_DH
_geom_hbond_distance_HA
_geom_hbond_distance_DA
_geom_hbond_angle_DHA
_geom_hbond_site_symmetry_A
O2 H2O Cl2 0.84 2.21 3.042(3) 169.7 4_566
O2 H2O Cl2' 0.84 2.71 3.471(5) 150.6 4_566
O4 H4O O9 0.84 1.79 2.624(4) 176.8 4_566
O6 H6O Cl1 0.84 2.18 2.986(3) 161.5 2_665
O8 H8O O11 0.84 1.75 2.588(3) 171.1 4_566
O9 H9OA Cl2 0.84 2.27 3.106(5) 170.6 .
O9 H9OB O10 0.84 1.86 2.697(5) 172.7 4_466
O10 H10D O8 0.84 2.46 3.022(4) 124.8 .
O10 H10D O5 0.84 2.51 3.186(4) 138.5 .
O10 H10E Cl1 0.84 2.31 3.150(3) 172.5 2_665
O11 H11A Cl2 0.84 2.41 3.196(3) 155.8 .
O11 H11A Cl2' 0.84 2.24 3.073(5) 171.2 .
O11 H11B Cl1 0.84 2.32 3.161(3) 177.3 .
N1 H1C O7 0.93 2.39 3.001(4) 123.0 .
N3 H3C O3 0.93 2.10 2.860(3) 138.1 .

loop_
_geom_torsion_atom_site_label_1
_geom_torsion_atom_site_label_2
_geom_torsion_atom_site_label_3
_geom_torsion_atom_site_label_4
_geom_torsion
C9 N1 C1 C2 166.6(3)
C8 N1 C1 C2 -68.6(3)
C3 N2 C2 C1 163.2(3)
C12 N2 C2 C1 -68.2(3)
N1 C1 C2 N2 -49.0(4)
C2 N2 C3 C4 -88.6(3)
C12 N2 C3 C4 142.6(3)
C5 N3 C4 C3 159.3(2)
C15 N3 C4 C3 -74.3(3)
N2 C3 C4 N3 -69.8(3)
C15 N3 C5 C6 166.2(2)
C4 N3 C5 C6 -68.7(3)
C18 N4 C6 C5 -69.2(3)
C7 N4 C6 C5 164.9(3)
N3 C5 C6 N4 -49.5(4)
C18 N4 C7 C8 145.8(3)
C6 N4 C7 C8 -88.3(3)
C1 N1 C8 C7 159.8(2)
C9 N1 C8 C7 -75.0(3)
N4 C7 C8 N1 -68.8(3)
C1 N1 C9 C11 -81.8(3)
C8 N1 C9 C11 152.7(2)
C1 N1 C9 C10 45.2(3)
C8 N1 C9 C10 -80.3(3)
N1 C9 C11 O1 -168.4(3)
C10 C9 C11 O1 63.8(4)
N1 C9 C11 O2 10.4(4)
C10 C9 C11 O2 -117.4(3)
C2 N2 C12 C14 153.7(3)
C3 N2 C12 C14 -79.0(3)
C2 N2 C12 C13 -77.8(4)
C3 N2 C12 C13 49.5(4)
N2 C12 C14 O3 -1.5(5)
C13 C12 C14 O3 -132.1(4)
N2 C12 C14 O4 -179.1(3)
C13 C12 C14 O4 50.3(4)
C5 N3 C15 C16 48.3(3)
C4 N3 C15 C16 -77.0(3)
C5 N3 C15 C17 -75.5(3)
C4 N3 C15 C17 159.2(2)
N3 C15 C17 O5 23.3(4)
C16 C15 C17 O5 -102.3(4)
N3 C15 C17 O6 -158.9(3)
C16 C15 C17 O6 75.5(3)
C6 N4 C18 C20 160.1(2)
C7 N4 C18 C20 -75.8(3)
C6 N4 C18 C19 -75.9(3)
C7 N4 C18 C19 48.2(3)
N4 C18 C20 O7 21.2(5)
C19 C18 C20 O7 -106.5(4)
N4 C18 C20 O8 -161.8(3)
C19 C18 C20 O8 70.5(3)
